data_1511683
loop_
_publ_author_name
'Hartl, G.'
'Mikhalenko, S.I.'
'Babizhet'sky, V.S.'
'Kuz'ma, Yu.B.'

_publ_section_title
;
 New boride Y Mo3 B7 and its structure
;
_journal_name_full Kristallografiya
_journal_page_first 465
_journal_page_last 468
_journal_volume 40
_journal_year 1995
_chemical_formula_sum 'B7 Mo3 Y'
_chemical_name_systematic 'Y Mo3 B7'
_space_group_IT_number 62
_symmetry_space_group_name_Hall '-P 2ac 2n'
_symmetry_space_group_name_H-M 'P n m a'
_cell_angle_alpha 90
_cell_angle_beta 90
_cell_angle_gamma 90
_cell_formula_units_Z 4
_cell_length_a 11.012
_cell_length_b 3.1013
_cell_length_c 12.864
_cell_volume 439.325
_citation_journal_id_ASTM KRISAJ
_cod_data_source_file boron4-x_341.cif
_cod_data_source_block B7Mo3Y1
_cod_original_cell_volume 439.3251
_cod_original_formula_sum 'B7 Mo3 Y1'
_cod_database_code 1511683

loop_
_symmetry_equiv_pos_as_xyz
x,y,z
-x+1/2,-y,z+1/2
x+1/2,-y+1/2,-z+1/2
-x,y+1/2,-z
-x,-y,-z
x-1/2,y,-z-1/2
-x-1/2,y-1/2,z-1/2
x,-y-1/2,z

loop_
_atom_site_label
_atom_site_type_symbol
_atom_site_fract_x
_atom_site_fract_y
_atom_site_fract_z
_atom_site_occupancy
_atom_site_U_iso_or_equiv
Y1 Y+3 0.05042 0.25 0.69181 1 0.0
Mo3 Mo+6 0.11776 0.25 0.97344 1 0.0
B2 B-3 0.3345 0.25 0.3326 1 0.0
B7 B-3 0.2702 0.25 0.5822 1 0.0
B1 B-3 0.4887 0.25 0.3622 1 0.0
Mo2 Mo+6 0.15999 0.25 0.43562 1 0.0
Mo1 Mo+6 0.18456 0.25 0.20262 1 0.0
B3 B-3 0.3127 0.25 0.067 1 0.0
B6 B-3 0.2516 0.25 0.8258 1 0.0
B4 B-3 0.4308 0.25 0.6166 1 0.0
B5 B-3 0.4612 0.25 0.0181 1 0.0
